data_1571641
loop_
_publ_author_name
'Gisbert, Yohan'
'Sim&#xf3;n Marqu&#xe9;s, Pablo'
'Baccini, Caterina'
'Abid, Seifallah'
'Saffon-Merceron, Nathalie'
'Rapenne, Gw&#xe9;na&#xeb;l'
'Kammerer, Claire'

_publ_section_title
;
 Copper-catalysed perarylation of cyclopentadiene: synthesis of
 hexaarylcyclopentadienes.
;
_journal_issue 24
_journal_name_full 'Chemical science'
_journal_page_first 9127
_journal_page_last 9137
_journal_paper_doi 10.1039/d4sc02458c
_journal_volume 15
_journal_year 2024
_chemical_formula_sum 'C65.25 H74.5 Cl0.5'
_chemical_formula_weight 876.47
_space_group_crystal_system triclinic
_space_group_IT_number 2
_space_group_name_Hall '-P 1'
_space_group_name_H-M_alt 'P -1'
_atom_sites_solution_hydrogens geom
_atom_sites_solution_primary dual
_atom_sites_solution_secondary difmap
_audit_creation_method SHELXL-2018/3
_audit_update_record
;
2024-05-13 deposited with the CCDC.	2024-05-15 downloaded from the CCDC.
;
_cell_angle_alpha 106.574(2)
_cell_angle_beta 99.595(2)
_cell_angle_gamma 90.608(2)
_cell_formula_units_Z 2
_cell_length_a 12.2669(7)
_cell_length_b 12.7915(6)
_cell_length_c 18.0256(9)
_cell_measurement_reflns_used 9842
_cell_measurement_temperature 193(2)
_cell_measurement_theta_max 28.29
_cell_measurement_theta_min 2.67
_cell_volume 2667.9(2)
_computing_cell_refinement 'Bruker SAINT'
_computing_data_collection 'Bruker APEX3'
_computing_data_reduction 'Bruker SAINT'
_computing_molecular_graphics 'Bruker SHELXTL'
_computing_publication_material 'Bruker SHELXTL'
_computing_structure_refinement 'SHELXL-2018/3 (Sheldrick, 2018)'
_computing_structure_solution 'SHELXT (Sheldrick 2015)'
_diffrn_ambient_temperature 193(2)
_diffrn_detector_area_resol_mean 7.3910
_diffrn_measured_fraction_theta_full 0.994
_diffrn_measured_fraction_theta_max 0.995
_diffrn_measurement_device_type 'Bruker D8-Venture Photon III-C14 detector'
_diffrn_measurement_method 'phi and omega scans'
_diffrn_radiation_type MoK\a
_diffrn_radiation_wavelength 0.71073
_diffrn_reflns_av_R_equivalents 0.0416
_diffrn_reflns_av_unetI/netI 0.0258
_diffrn_reflns_Laue_measured_fraction_full 0.994
_diffrn_reflns_Laue_measured_fraction_max 0.995
_diffrn_reflns_limit_h_max 16
_diffrn_reflns_limit_h_min -16
_diffrn_reflns_limit_k_max 17
_diffrn_reflns_limit_k_min -17
_diffrn_reflns_limit_l_max 24
_diffrn_reflns_limit_l_min -24
_diffrn_reflns_number 92592
_diffrn_reflns_point_group_measured_fraction_full 0.994
_diffrn_reflns_point_group_measured_fraction_max 0.995
_diffrn_reflns_theta_full 25.242
_diffrn_reflns_theta_max 28.310
_diffrn_reflns_theta_min 2.674
_diffrn_source 'fine-focus sealed tube'
_exptl_absorpt_coefficient_mu 0.085
_exptl_absorpt_correction_T_max 0.7457
_exptl_absorpt_correction_T_min 0.7246
_exptl_absorpt_correction_type multi-scan
_exptl_absorpt_process_details 'SADABS (Bruker-AXS)'
_exptl_crystal_colour colourless
_exptl_crystal_density_diffrn 1.091
_exptl_crystal_description plate
_exptl_crystal_F_000 949
_exptl_crystal_size_max 0.500
_exptl_crystal_size_mid 0.350
_exptl_crystal_size_min 0.200
_refine_diff_density_max 0.334
_refine_diff_density_min -0.257
_refine_diff_density_rms 0.042
_refine_ls_extinction_method none
_refine_ls_goodness_of_fit_ref 1.043
_refine_ls_hydrogen_treatment constr
_refine_ls_matrix_type full
_refine_ls_number_parameters 792
_refine_ls_number_reflns 13219
_refine_ls_number_restraints 652
_refine_ls_restrained_S_all 1.077
_refine_ls_R_factor_all 0.0767
_refine_ls_R_factor_gt 0.0593
_refine_ls_shift/su_max 0.000
_refine_ls_shift/su_mean 0.000
_refine_ls_structure_factor_coef Fsqd
_refine_ls_weighting_details 'w=1/[\s^2^(Fo^2^)+(0.0945P)^2^+0.7210P] where P=(Fo^2^+2Fc^2^)/3'
_refine_ls_weighting_scheme calc
_refine_ls_wR_factor_gt 0.1594
_refine_ls_wR_factor_ref 0.1743
_reflns_Friedel_coverage 0.000
_reflns_number_gt 10205
_reflns_number_total 13219
_reflns_threshold_expression 'I > 2\s(I)'
_cod_data_source_file d4sc02458c2.cif
_cod_data_source_block 6b
_cod_depositor_comments 'Adding full bibliography for 1571637--1571645.cif.'
_cod_original_formula_sum 'C65.25 H74.50 Cl0.50'
_cod_database_code 1571641
_shelx_shelxl_version_number 2018/3
_shelx_space_group_comment
; 
The symmetry employed for this shelxl refinement is uniquely defined 
by the following loop, which should always be used as a source of 
symmetry information in preference to the above space-group names. 
They are only intended as comments. 
;
_shelx_estimated_absorpt_t_min 0.959
_shelx_estimated_absorpt_t_max 0.983
_exptl_absorpt_special_details
;
SADABS-2016/2 - Krause, L., Herbst-Irmer, R., Sheldrick G.M. & Stalke D.,
 J. Appl. Cryst. 48 (2015) 3-10.
;

loop_
_space_group_symop_operation_xyz
'x, y, z'
'-x, -y, -z'

loop_
_atom_site_label
_atom_site_type_symbol
_atom_site_fract_x
_atom_site_fract_y
_atom_site_fract_z
_atom_site_U_iso_or_equiv
_atom_site_adp_type
_atom_site_occupancy
_atom_site_site_symmetry_order
_atom_site_calc_flag
_atom_site_refinement_flags_posn
_atom_site_refinement_flags_adp
_atom_site_refinement_flags_occupancy
_atom_site_disorder_assembly
_atom_site_disorder_group
C1 C 0.25057(10) 0.63253(9) 0.29754(7) 0.0230(2) Uani 1 1 d . . . . .
C2 C 0.30299(10) 0.52975(9) 0.25333(7) 0.0233(2) Uani 1 1 d . . . . .
C3 C 0.39988(10) 0.55737(9) 0.23292(7) 0.0242(2) Uani 1 1 d . . . . .
C4 C 0.43044(10) 0.67422(9) 0.27432(7) 0.0243(2) Uani 1 1 d . . . . .
C5 C 0.34294(10) 0.72022(9) 0.30740(7) 0.0236(2) Uani 1 1 d . . . . .
C6 C 0.23355(10) 0.62762(10) 0.37931(7) 0.0264(2) Uani 1 1 d . . . . .
C7 C 0.31455(12) 0.58239(12) 0.42268(8) 0.0348(3) Uani 1 1 d . . . . .
H7 H 0.377579 0.555130 0.400888 0.042 Uiso 1 1 calc R U . . .
C8 C 0.30500(14) 0.57639(13) 0.49692(9) 0.0422(3) Uani 1 1 d . . . . .
H8 H 0.362121 0.545537 0.524884 0.051 Uiso 1 1 calc R U . . .
C9 C 0.21402(14) 0.61431(12) 0.53185(9) 0.0396(3) Uani 1 1 d . . . . .
C10 C 0.13425(14) 0.66041(12) 0.48889(9) 0.0405(3) Uani 1 1 d . . . . .
H10 H 0.071416 0.688003 0.510806 0.049 Uiso 1 1 calc R U . . .
C11 C 0.14387(12) 0.66733(11) 0.41430(8) 0.0344(3) Uani 1 1 d . . . . .
H11 H 0.087758 0.699962 0.386887 0.041 Uiso 1 1 calc R U . . .
C12 C 0.20388(17) 0.60362(14) 0.61330(10) 0.0515(4) Uani 1 1 d D U . . .
C13 C 0.3016(3) 0.6626(4) 0.67230(16) 0.0907(14) Uani 0.755(5) 1 d D U P A 1
H13A H 0.294712 0.656452 0.724313 0.136 Uiso 0.755(5) 1 calc R U P A 1
H13B H 0.304445 0.739847 0.673977 0.136 Uiso 0.755(5) 1 calc R U P A 1
H13C H 0.369615 0.630167 0.657305 0.136 Uiso 0.755(5) 1 calc R U P A 1
C14 C 0.0969(3) 0.6555(3) 0.64117(19) 0.0739(11) Uani 0.755(5) 1 d D U P A 1
H14A H 0.097721 0.655965 0.695724 0.111 Uiso 0.755(5) 1 calc R U P A 1
H14B H 0.031193 0.612254 0.607436 0.111 Uiso 0.755(5) 1 calc R U P A 1
H14C H 0.095001 0.730536 0.637745 0.111 Uiso 0.755(5) 1 calc R U P A 1
C15 C 0.1904(4) 0.4832(2) 0.60796(19) 0.0653(9) Uani 0.755(5) 1 d D U P A 1
H15A H 0.260461 0.449074 0.600716 0.098 Uiso 0.755(5) 1 calc R U P A 1
H15B H 0.132384 0.446955 0.563186 0.098 Uiso 0.755(5) 1 calc R U P A 1
H15C H 0.169501 0.476089 0.656539 0.098 Uiso 0.755(5) 1 calc R U P A 1
C13' C 0.1884(12) 0.7102(8) 0.6681(5) 0.080(3) Uani 0.245(5) 1 d D U P A 2
H13D H 0.118122 0.737630 0.649013 0.120 Uiso 0.245(5) 1 calc R U P A 2
H13E H 0.249554 0.762191 0.671449 0.120 Uiso 0.245(5) 1 calc R U P A 2
H13F H 0.187124 0.701722 0.720301 0.120 Uiso 0.245(5) 1 calc R U P A 2
C14' C 0.3262(9) 0.5697(10) 0.6559(5) 0.077(3) Uani 0.245(5) 1 d D U P A 2
H14D H 0.386106 0.618074 0.652022 0.115 Uiso 0.245(5) 1 calc R U P A 2
H14E H 0.338816 0.493771 0.629085 0.115 Uiso 0.245(5) 1 calc R U P A 2
H14F H 0.324792 0.577424 0.711437 0.115 Uiso 0.245(5) 1 calc R U P A 2
C15' C 0.1242(12) 0.5128(10) 0.6036(7) 0.090(3) Uani 0.245(5) 1 d D U P A 2
H15D H 0.139292 0.485348 0.649543 0.135 Uiso 0.245(5) 1 calc R U P A 2
H15E H 0.131075 0.453982 0.556174 0.135 Uiso 0.245(5) 1 calc R U P A 2
H15F H 0.048976 0.538027 0.598401 0.135 Uiso 0.245(5) 1 calc R U P A 2
C16 C 0.14703(10) 0.64684(9) 0.23987(7) 0.0243(2) Uani 1 1 d . . . . .
C17 C 0.04198(11) 0.59872(11) 0.23330(8) 0.0325(3) Uani 1 1 d . . . . .
H17 H 0.029178 0.561835 0.270224 0.039 Uiso 1 1 calc R U . . .
C18 C -0.04457(11) 0.60349(12) 0.17388(9) 0.0363(3) Uani 1 1 d . . . . .
H18 H -0.114815 0.569234 0.171152 0.044 Uiso 1 1 calc R U . . .
C19 C -0.03137(12) 0.65687(11) 0.11837(8) 0.0343(3) Uani 1 1 d D . . . .
C22 C -0.1347(6) 0.6580(15) 0.0560(6) 0.0435(15) Uani 0.536(4) 1 d D U P B 1
C23 C -0.2403(3) 0.6907(4) 0.0940(2) 0.0704(13) Uani 0.536(4) 1 d D U P B 1
H23A H -0.306562 0.671317 0.052978 0.106 Uiso 0.536(4) 1 calc R U P B 1
H23B H -0.235086 0.769602 0.119809 0.106 Uiso 0.536(4) 1 calc R U P B 1
H23C H -0.244982 0.651537 0.132935 0.106 Uiso 0.536(4) 1 calc R U P B 1
C24 C -0.1611(3) 0.5468(3) -0.0009(2) 0.0531(9) Uani 0.536(4) 1 d D U P B 1
H24A H -0.223996 0.549232 -0.041696 0.080 Uiso 0.536(4) 1 calc R U P B 1
H24B H -0.180102 0.495516 0.026891 0.080 Uiso 0.536(4) 1 calc R U P B 1
H24C H -0.096530 0.522741 -0.025367 0.080 Uiso 0.536(4) 1 calc R U P B 1
C25 C -0.1135(5) 0.7443(5) 0.0165(4) 0.096(2) Uani 0.536(4) 1 d D U P B 1
H25A H -0.059017 0.719606 -0.017791 0.144 Uiso 0.536(4) 1 calc R U P B 1
H25B H -0.084981 0.812699 0.056706 0.144 Uiso 0.536(4) 1 calc R U P B 1
H25C H -0.182895 0.756395 -0.014876 0.144 Uiso 0.536(4) 1 calc R U P B 1
C22' C -0.1163(7) 0.6629(16) 0.0468(7) 0.0391(15) Uani 0.464(4) 1 d D U P B 2
C23' C -0.2140(5) 0.5814(6) 0.0350(4) 0.091(2) Uani 0.464(4) 1 d D U P B 2
H23D H -0.249743 0.601112 0.081423 0.136 Uiso 0.464(4) 1 calc R U P B 2
H23E H -0.187383 0.507737 0.027515 0.136 Uiso 0.464(4) 1 calc R U P B 2
H23F H -0.267566 0.582895 -0.011486 0.136 Uiso 0.464(4) 1 calc R U P B 2
C24' C -0.1623(6) 0.7723(5) 0.0637(3) 0.086(2) Uani 0.464(4) 1 d D U P B 2
H24D H -0.211849 0.778425 0.016730 0.129 Uiso 0.464(4) 1 calc R U P B 2
H24E H -0.101618 0.828892 0.078762 0.129 Uiso 0.464(4) 1 calc R U P B 2
H24F H -0.203848 0.782002 0.106956 0.129 Uiso 0.464(4) 1 calc R U P B 2
C25' C -0.0705(4) 0.6396(6) -0.0296(2) 0.0795(17) Uani 0.464(4) 1 d D U P B 2
H25D H -0.131878 0.628973 -0.073957 0.119 Uiso 0.464(4) 1 calc R U P B 2
H25E H -0.029213 0.573326 -0.036385 0.119 Uiso 0.464(4) 1 calc R U P B 2
H25F H -0.021031 0.701424 -0.027413 0.119 Uiso 0.464(4) 1 calc R U P B 2
C20 C 0.07274(13) 0.70629(11) 0.12609(8) 0.0358(3) Uani 1 1 d . . . . .
H20 H 0.084953 0.744852 0.090008 0.043 Uiso 1 1 calc R U . . .
C21 C 0.15963(11) 0.70123(11) 0.18480(8) 0.0314(3) Uani 1 1 d . . . . .
H21 H 0.229672 0.735848 0.187474 0.038 Uiso 1 1 calc R U . . .
C26 C 0.25983(10) 0.41860(10) 0.23157(7) 0.0245(2) Uani 1 1 d . . . . .
C27 C 0.16743(11) 0.38553(11) 0.25891(8) 0.0301(3) Uani 1 1 d . . . . .
H27 H 0.132891 0.438386 0.294768 0.036 Uiso 1 1 calc R U . . .
C28 C 0.12670(12) 0.27851(11) 0.23463(9) 0.0343(3) Uani 1 1 d . . . . .
H28 H 0.063517 0.259194 0.253147 0.041 Uiso 1 1 calc R U . . .
C29 C 0.17614(12) 0.19732(11) 0.18324(8) 0.0342(3) Uani 1 1 d D . . . .
C38 C 0.1173(5) 0.0836(4) 0.1537(4) 0.0355(9) Uani 0.610(4) 1 d D U P C 1
C39 C -0.0073(3) 0.0890(3) 0.1237(3) 0.0714(12) Uani 0.610(4) 1 d D U P C 1
H39A H -0.016746 0.133384 0.087120 0.107 Uiso 0.610(4) 1 calc R U P C 1
H39B H -0.044020 0.122153 0.168390 0.107 Uiso 0.610(4) 1 calc R U P C 1
H39C H -0.040279 0.015033 0.096682 0.107 Uiso 0.610(4) 1 calc R U P C 1
C40 C 0.1303(4) 0.0329(3) 0.22101(19) 0.0678(12) Uani 0.610(4) 1 d D U P C 1
H40A H 0.096555 -0.041862 0.201925 0.102 Uiso 0.610(4) 1 calc R U P C 1
H40B H 0.093528 0.076359 0.262827 0.102 Uiso 0.610(4) 1 calc R U P C 1
H40C H 0.209198 0.031424 0.241713 0.102 Uiso 0.610(4) 1 calc R U P C 1
C41 C 0.1655(4) 0.0112(3) 0.0871(3) 0.0562(11) Uani 0.610(4) 1 d D U P C 1
H41A H 0.238342 -0.009904 0.107717 0.084 Uiso 0.610(4) 1 calc R U P C 1
H41B H 0.173514 0.050880 0.048953 0.084 Uiso 0.610(4) 1 calc R U P C 1
H41C H 0.116201 -0.054408 0.061313 0.084 Uiso 0.610(4) 1 calc R U P C 1
C38' C 0.1459(8) 0.0692(7) 0.1562(8) 0.051(2) Uani 0.390(4) 1 d D U P C 2
C39' C 0.2386(5) 0.0025(3) 0.1846(3) 0.0569(14) Uani 0.390(4) 1 d D U P C 2
H39D H 0.247586 0.017822 0.241762 0.085 Uiso 0.390(4) 1 calc R U P C 2
H39E H 0.308104 0.022731 0.170635 0.085 Uiso 0.390(4) 1 calc R U P C 2
H39F H 0.219262 -0.075562 0.159353 0.085 Uiso 0.390(4) 1 calc R U P C 2
C40' C 0.1245(7) 0.0318(6) 0.0660(4) 0.0656(19) Uani 0.390(4) 1 d D U P C 2
H40D H 0.104924 -0.046921 0.047075 0.098 Uiso 0.390(4) 1 calc R U P C 2
H40E H 0.191545 0.047539 0.047112 0.098 Uiso 0.390(4) 1 calc R U P C 2
H40F H 0.063496 0.070973 0.046105 0.098 Uiso 0.390(4) 1 calc R U P C 2
C41' C 0.0453(6) 0.0500(5) 0.1884(5) 0.085(2) Uani 0.390(4) 1 d D U P C 2
H41D H -0.019595 0.074261 0.159561 0.128 Uiso 0.390(4) 1 calc R U P C 2
H41E H 0.055375 0.091299 0.244239 0.128 Uiso 0.390(4) 1 calc R U P C 2
H41F H 0.034307 -0.028090 0.182615 0.128 Uiso 0.390(4) 1 calc R U P C 2
C30 C 0.27050(12) 0.22739(10) 0.16004(8) 0.0322(3) Uani 1 1 d . . . . .
H30 H 0.307320 0.172394 0.127508 0.039 Uiso 1 1 calc R U . . .
C31 C 0.31456(10) 0.33676(10) 0.18277(7) 0.0260(2) Uani 1 1 d . . . . .
C32 C 0.40895(11) 0.36772(10) 0.15237(8) 0.0291(3) Uani 1 1 d . . . . .
C33 C 0.45951(14) 0.29056(11) 0.09794(10) 0.0429(4) Uani 1 1 d . . . . .
H33 H 0.436851 0.215474 0.086010 0.051 Uiso 1 1 calc R U . . .
C34 C 0.54022(17) 0.31880(13) 0.06120(12) 0.0533(5) Uani 1 1 d D . . . .
C42 C 0.6064(5) 0.2357(4) 0.0094(4) 0.0755(14) Uani 0.726(5) 1 d D U P D 1
C43 C 0.5603(5) 0.1192(3) -0.0039(4) 0.1002(18) Uani 0.726(5) 1 d D U P D 1
H43A H 0.481271 0.112680 -0.026397 0.150 Uiso 0.726(5) 1 calc R U P D 1
H43B H 0.570380 0.102202 0.046426 0.150 Uiso 0.726(5) 1 calc R U P D 1
H43C H 0.599820 0.067942 -0.040189 0.150 Uiso 0.726(5) 1 calc R U P D 1
C44 C 0.7289(3) 0.2503(3) 0.0466(3) 0.1009(14) Uani 0.726(5) 1 d D U P D 1
H44A H 0.770417 0.197641 0.012846 0.151 Uiso 0.726(5) 1 calc R U P D 1
H44B H 0.737834 0.237884 0.098421 0.151 Uiso 0.726(5) 1 calc R U P D 1
H44C H 0.757006 0.324707 0.052421 0.151 Uiso 0.726(5) 1 calc R U P D 1
C45 C 0.5905(5) 0.2567(3) -0.0719(3) 0.0958(15) Uani 0.726(5) 1 d D U P D 1
H45A H 0.511327 0.259421 -0.091276 0.144 Uiso 0.726(5) 1 calc R U P D 1
H45B H 0.621023 0.197547 -0.109019 0.144 Uiso 0.726(5) 1 calc R U P D 1
H45C H 0.629033 0.326471 -0.067109 0.144 Uiso 0.726(5) 1 calc R U P D 1
C42' C 0.5772(13) 0.2271(13) -0.0052(10) 0.072(3) Uani 0.274(5) 1 d D U P D 2
C43' C 0.6600(10) 0.2676(9) -0.0437(8) 0.080(3) Uani 0.274(5) 1 d D U P D 2
H43D H 0.726618 0.298190 -0.004770 0.120 Uiso 0.274(5) 1 calc R U P D 2
H43E H 0.628465 0.324319 -0.066154 0.120 Uiso 0.274(5) 1 calc R U P D 2
H43F H 0.679336 0.206892 -0.085728 0.120 Uiso 0.274(5) 1 calc R U P D 2
C44' C 0.4821(9) 0.1659(8) -0.0748(6) 0.100(3) Uani 0.274(5) 1 d D U P D 2
H44D H 0.514732 0.121679 -0.118685 0.149 Uiso 0.274(5) 1 calc R U P D 2
H44E H 0.436157 0.219536 -0.092284 0.149 Uiso 0.274(5) 1 calc R U P D 2
H44F H 0.436168 0.118244 -0.056788 0.149 Uiso 0.274(5) 1 calc R U P D 2
C45' C 0.6249(11) 0.1392(9) 0.0359(8) 0.083(3) Uani 0.274(5) 1 d D U P D 2
H45D H 0.678988 0.175329 0.083208 0.124 Uiso 0.274(5) 1 calc R U P D 2
H45E H 0.661102 0.084458 -0.000535 0.124 Uiso 0.274(5) 1 calc R U P D 2
H45F H 0.564255 0.103413 0.050538 0.124 Uiso 0.274(5) 1 calc R U P D 2
C35 C 0.56882(15) 0.43076(13) 0.07748(11) 0.0493(4) Uani 1 1 d . . . . .
H35 H 0.619389 0.453387 0.049665 0.059 Uiso 1 1 calc R U . . .
C36 C 0.52531(12) 0.50786(11) 0.13259(9) 0.0373(3) Uani 1 1 d . . . . .
H36 H 0.547488 0.582743 0.142824 0.045 Uiso 1 1 calc R U . . .
C37 C 0.44825(10) 0.47896(10) 0.17466(8) 0.0276(3) Uani 1 1 d . . . . .
C46 C 0.53492(10) 0.73687(10) 0.28973(8) 0.0281(3) Uani 1 1 d . . . . .
C47 C 0.63641(11) 0.68840(11) 0.28105(9) 0.0354(3) Uani 1 1 d . . . . .
H47 H 0.636554 0.611230 0.260781 0.042 Uiso 1 1 calc R U . . .
C48 C 0.73501(12) 0.74970(12) 0.30110(11) 0.0434(4) Uani 1 1 d . . . . .
H48 H 0.801764 0.714197 0.294072 0.052 Uiso 1 1 calc R U . . .
C49 C 0.73918(13) 0.86372(13) 0.33176(12) 0.0488(4) Uani 1 1 d D . . . .
C58 C 0.8561(2) 0.9234(2) 0.3604(2) 0.0424(7) Uani 0.679(4) 1 d D U P E 1
C59 C 0.9140(4) 0.9024(4) 0.2897(2) 0.0766(13) Uani 0.679(4) 1 d D U P E 1
H59A H 0.870968 0.930696 0.249520 0.115 Uiso 0.679(4) 1 calc R U P E 1
H59B H 0.920188 0.823676 0.268042 0.115 Uiso 0.679(4) 1 calc R U P E 1
H59C H 0.988175 0.939406 0.306040 0.115 Uiso 0.679(4) 1 calc R U P E 1
C60 C 0.8444(7) 1.0455(5) 0.3982(5) 0.0663(17) Uani 0.679(4) 1 d D U P E 1
H60A H 0.917696 1.084276 0.412706 0.099 Uiso 0.679(4) 1 calc R U P E 1
H60B H 0.811324 1.055181 0.445443 0.099 Uiso 0.679(4) 1 calc R U P E 1
H60C H 0.796815 1.075073 0.360714 0.099 Uiso 0.679(4) 1 calc R U P E 1
C61 C 0.92795(19) 0.8793(2) 0.42127(19) 0.0553(8) Uani 0.679(4) 1 d D U P E 1
H61A H 1.002755 0.914542 0.433910 0.083 Uiso 0.679(4) 1 calc R U P E 1
H61B H 0.931689 0.800123 0.399761 0.083 Uiso 0.679(4) 1 calc R U P E 1
H61C H 0.895449 0.894857 0.469106 0.083 Uiso 0.679(4) 1 calc R U P E 1
C58' C 0.8345(5) 0.9488(5) 0.3315(5) 0.0508(16) Uani 0.321(4) 1 d D U P E 2
C59' C 0.8210(6) 1.0045(6) 0.2670(4) 0.072(2) Uani 0.321(4) 1 d D U P E 2
H59D H 0.884460 1.056578 0.276037 0.108 Uiso 0.321(4) 1 calc R U P E 2
H59E H 0.752670 1.043431 0.267333 0.108 Uiso 0.321(4) 1 calc R U P E 2
H59F H 0.817298 0.949479 0.215933 0.108 Uiso 0.321(4) 1 calc R U P E 2
C60' C 0.9387(7) 0.8874(7) 0.3304(8) 0.086(3) Uani 0.321(4) 1 d D U P E 2
H60D H 0.928472 0.823596 0.283756 0.129 Uiso 0.321(4) 1 calc R U P E 2
H60E H 0.954903 0.863273 0.377841 0.129 Uiso 0.321(4) 1 calc R U P E 2
H60F H 1.000616 0.935427 0.328943 0.129 Uiso 0.321(4) 1 calc R U P E 2
C61' C 0.8536(15) 1.0356(13) 0.4111(9) 0.070(4) Uani 0.321(4) 1 d D U P E 2
H61D H 0.920148 1.081902 0.416067 0.105 Uiso 0.321(4) 1 calc R U P E 2
H61E H 0.863489 1.000105 0.453098 0.105 Uiso 0.321(4) 1 calc R U P E 2
H61F H 0.789498 1.080580 0.415314 0.105 Uiso 0.321(4) 1 calc R U P E 2
C50 C 0.64078(13) 0.91156(12) 0.34307(11) 0.0465(4) Uani 1 1 d . . . . .
H50 H 0.642349 0.988709 0.364318 0.056 Uiso 1 1 calc R U . . .
C51 C 0.53769(11) 0.85134(10) 0.32458(9) 0.0320(3) Uani 1 1 d . . . . .
C52 C 0.43774(11) 0.90287(10) 0.34671(8) 0.0289(3) Uani 1 1 d . . . . .
C53 C 0.43425(12) 1.01732(11) 0.37500(9) 0.0336(3) Uani 1 1 d . . . . .
H53 H 0.498237 1.061497 0.377417 0.040 Uiso 1 1 calc R U . . .
C54 C 0.34222(12) 1.06836(10) 0.39937(8) 0.0312(3) Uani 1 1 d . . . . .
C55 C 0.25041(12) 1.00067(11) 0.39730(8) 0.0338(3) Uani 1 1 d . . . . .
H55 H 0.186820 1.033085 0.415487 0.041 Uiso 1 1 calc R U . . .
C56 C 0.24982(11) 0.88856(11) 0.36964(8) 0.0306(3) Uani 1 1 d . . . . .
H56 H 0.185662 0.845589 0.368663 0.037 Uiso 1 1 calc R U . . .
C57 C 0.34237(10) 0.83616(10) 0.34276(7) 0.0254(2) Uani 1 1 d . . . . .
C62 C 0.34433(13) 1.19401(11) 0.42777(9) 0.0386(3) Uani 1 1 d . . . . .
C63 C 0.39229(16) 1.24368(13) 0.37143(12) 0.0516(4) Uani 1 1 d . . . . .
H63A H 0.388327 1.323249 0.388525 0.077 Uiso 1 1 calc R U . . .
H63B H 0.349535 1.213983 0.318194 0.077 Uiso 1 1 calc R U . . .
H63C H 0.469741 1.225622 0.371497 0.077 Uiso 1 1 calc R U . . .
C64 C 0.4150(2) 1.23429(16) 0.50969(12) 0.0778(7) Uani 1 1 d . . . . .
H64A H 0.383413 1.203027 0.545730 0.117 Uiso 1 1 calc R U . . .
H64B H 0.416169 1.314204 0.528526 0.117 Uiso 1 1 calc R U . . .
H64C H 0.490660 1.211520 0.507450 0.117 Uiso 1 1 calc R U . . .
C65 C 0.22770(17) 1.23475(14) 0.43246(14) 0.0597(5) Uani 1 1 d . . . . .
H65A H 0.197539 1.210316 0.472169 0.090 Uiso 1 1 calc R U . . .
H65B H 0.179559 1.205176 0.381171 0.090 Uiso 1 1 calc R U . . .
H65C H 0.231561 1.314773 0.447043 0.090 Uiso 1 1 calc R U . . .
C66 C 0.6229(10) -0.0200(12) 0.1789(8) 0.101(4) Uani 0.25 1 d . . P F 1
H66A H 0.654403 -0.037205 0.227970 0.122 Uiso 0.25 1 calc R U P F 1
H66B H 0.589869 -0.089369 0.140319 0.122 Uiso 0.25 1 calc R U P F 1
Cl1 Cl 0.5197(4) 0.0640(4) 0.1981(2) 0.1276(14) Uani 0.25 1 d . . P F 1
Cl2 Cl 0.7251(4) 0.0225(5) 0.1450(4) 0.160(2) Uani 0.25 1 d . . P F 1

loop_
_atom_site_aniso_label
_atom_site_aniso_U_11
_atom_site_aniso_U_22
_atom_site_aniso_U_33
_atom_site_aniso_U_23
_atom_site_aniso_U_13
_atom_site_aniso_U_12
C1 0.0211(5) 0.0207(5) 0.0286(6) 0.0077(4) 0.0069(4) 0.0015(4)
C2 0.0231(5) 0.0207(5) 0.0265(6) 0.0071(4) 0.0052(4) 0.0016(4)
C3 0.0237(6) 0.0200(5) 0.0295(6) 0.0070(4) 0.0064(5) 0.0003(4)
C4 0.0228(6) 0.0196(5) 0.0303(6) 0.0068(4) 0.0052(4) 0.0001(4)
C5 0.0222(5) 0.0209(5) 0.0279(6) 0.0075(4) 0.0042(4) 0.0005(4)
C6 0.0283(6) 0.0232(6) 0.0284(6) 0.0072(5) 0.0077(5) -0.0003(5)
C7 0.0342(7) 0.0390(7) 0.0335(7) 0.0127(6) 0.0087(5) 0.0078(6)
C8 0.0519(9) 0.0434(8) 0.0342(7) 0.0158(6) 0.0072(6) 0.0099(7)
C9 0.0604(10) 0.0285(7) 0.0328(7) 0.0082(5) 0.0173(7) 0.0001(6)
C10 0.0494(9) 0.0358(7) 0.0412(8) 0.0101(6) 0.0231(7) 0.0067(6)
C11 0.0363(7) 0.0337(7) 0.0376(7) 0.0125(6) 0.0146(6) 0.0077(6)
C12 0.0814(13) 0.0435(9) 0.0365(8) 0.0139(7) 0.0253(8) 0.0079(8)
C13 0.110(3) 0.122(3) 0.0329(13) 0.0120(16) 0.0114(15) -0.025(2)
C14 0.109(3) 0.077(2) 0.0632(18) 0.0378(16) 0.0605(18) 0.0416(19)
C15 0.105(3) 0.0531(15) 0.0575(15) 0.0324(12) 0.0407(17) 0.0229(15)
C13' 0.137(8) 0.072(5) 0.042(4) 0.020(4) 0.035(5) 0.025(5)
C14' 0.123(6) 0.087(6) 0.034(4) 0.038(4) 0.015(4) 0.022(5)
C15' 0.132(7) 0.086(6) 0.072(5) 0.040(5) 0.044(6) -0.015(6)
C16 0.0228(6) 0.0210(5) 0.0286(6) 0.0058(4) 0.0057(4) 0.0027(4)
C17 0.0265(6) 0.0348(7) 0.0398(7) 0.0164(6) 0.0066(5) 0.0006(5)
C18 0.0253(6) 0.0364(7) 0.0463(8) 0.0136(6) 0.0016(6) -0.0022(5)
C19 0.0360(7) 0.0247(6) 0.0366(7) 0.0065(5) -0.0043(6) -0.0004(5)
C22 0.043(3) 0.040(2) 0.044(3) 0.018(2) -0.012(2) -0.007(3)
C23 0.0448(19) 0.087(3) 0.062(2) 0.007(2) -0.0122(16) 0.0221(19)
C24 0.0456(19) 0.0509(19) 0.0444(18) -0.0046(14) -0.0109(14) 0.0004(15)
C25 0.088(3) 0.096(4) 0.106(4) 0.075(3) -0.055(3) -0.044(3)
C22' 0.034(3) 0.033(3) 0.044(3) 0.011(2) -0.010(2) -0.006(2)
C23' 0.070(3) 0.098(4) 0.102(4) 0.058(4) -0.041(3) -0.039(3)
C24' 0.096(4) 0.080(3) 0.056(3) -0.001(2) -0.027(3) 0.052(3)
C25' 0.061(3) 0.141(5) 0.0304(18) 0.021(2) -0.0027(17) 0.034(3)
C20 0.0433(8) 0.0315(7) 0.0326(7) 0.0134(5) -0.0003(6) -0.0056(6)
C21 0.0306(6) 0.0313(6) 0.0328(7) 0.0114(5) 0.0042(5) -0.0042(5)
C26 0.0246(6) 0.0220(5) 0.0278(6) 0.0085(4) 0.0048(4) -0.0002(4)
C27 0.0293(6) 0.0261(6) 0.0371(7) 0.0100(5) 0.0104(5) -0.0007(5)
C28 0.0332(7) 0.0314(7) 0.0406(7) 0.0123(6) 0.0104(6) -0.0071(5)
C29 0.0448(8) 0.0253(6) 0.0315(7) 0.0070(5) 0.0075(6) -0.0103(5)
C38 0.051(2) 0.0234(16) 0.0321(14) 0.0056(11) 0.0109(15) -0.0084(14)
C39 0.0434(16) 0.0433(17) 0.103(3) -0.0064(17) -0.0049(17) -0.0151(13)
C40 0.114(3) 0.0371(15) 0.0508(17) 0.0168(13) 0.0058(18) -0.0286(18)
C41 0.075(3) 0.0258(15) 0.065(2) -0.0045(15) 0.036(2) -0.0124(16)
C38' 0.065(5) 0.024(3) 0.060(3) 0.003(2) 0.015(3) -0.020(3)
C39' 0.094(4) 0.0247(19) 0.050(2) 0.0135(17) 0.001(2) -0.006(2)
C40' 0.090(5) 0.034(3) 0.058(3) 0.007(2) -0.017(3) -0.018(3)
C41' 0.085(4) 0.042(3) 0.123(5) -0.002(3) 0.050(4) -0.031(3)
C30 0.0447(8) 0.0221(6) 0.0299(6) 0.0049(5) 0.0115(6) -0.0029(5)
C31 0.0307(6) 0.0220(6) 0.0262(6) 0.0076(4) 0.0070(5) -0.0009(5)
C32 0.0334(7) 0.0215(6) 0.0347(7) 0.0072(5) 0.0136(5) 0.0012(5)
C33 0.0560(9) 0.0210(6) 0.0566(9) 0.0058(6) 0.0332(8) 0.0022(6)
C34 0.0695(11) 0.0273(7) 0.0726(12) 0.0083(7) 0.0497(10) 0.0075(7)
C42 0.102(3) 0.0281(14) 0.115(3) 0.0100(17) 0.089(3) 0.0128(18)
C43 0.145(4) 0.0279(13) 0.143(4) 0.0005(19) 0.109(3) 0.0068(19)
C44 0.099(3) 0.0589(19) 0.168(4) 0.031(2) 0.089(3) 0.0362(17)
C45 0.149(4) 0.0518(18) 0.100(3) 0.0019(19) 0.093(3) 0.012(3)
C42' 0.088(5) 0.045(4) 0.098(5) 0.015(3) 0.066(4) 0.012(4)
C43' 0.102(6) 0.053(4) 0.103(6) 0.015(4) 0.080(5) 0.029(4)
C44' 0.127(6) 0.067(5) 0.097(5) -0.015(4) 0.065(4) 0.004(4)
C45' 0.097(6) 0.049(5) 0.113(6) 0.013(4) 0.071(5) 0.031(4)
C35 0.0583(10) 0.0311(7) 0.0675(11) 0.0098(7) 0.0442(9) 0.0020(7)
C36 0.0403(8) 0.0241(6) 0.0508(8) 0.0075(6) 0.0238(7) -0.0008(5)
C37 0.0268(6) 0.0218(6) 0.0352(6) 0.0068(5) 0.0111(5) 0.0018(5)
C46 0.0240(6) 0.0223(6) 0.0370(7) 0.0063(5) 0.0068(5) -0.0011(4)
C47 0.0260(6) 0.0248(6) 0.0525(8) 0.0048(6) 0.0102(6) 0.0016(5)
C48 0.0246(7) 0.0330(7) 0.0659(10) 0.0014(7) 0.0120(7) 0.0005(5)
C49 0.0291(7) 0.0329(8) 0.0751(12) -0.0027(7) 0.0159(7) -0.0088(6)
C58 0.0265(13) 0.0310(13) 0.0629(18) 0.0026(11) 0.0090(11) -0.0087(10)
C59 0.059(2) 0.089(3) 0.070(2) 0.0014(19) 0.0210(18) -0.045(2)
C60 0.040(2) 0.0316(17) 0.112(4) 0.0080(19) -0.009(2) -0.0120(15)
C61 0.0266(11) 0.0488(14) 0.0782(19) 0.0044(13) 0.0004(11) -0.0014(10)
C58' 0.028(3) 0.034(3) 0.083(4) 0.004(3) 0.015(3) -0.008(2)
C59' 0.066(4) 0.063(4) 0.092(4) 0.019(3) 0.033(3) -0.026(3)
C60' 0.038(3) 0.055(4) 0.146(7) -0.004(5) 0.024(5) -0.007(3)
C61' 0.040(5) 0.071(7) 0.080(5) -0.007(5) 0.015(5) -0.013(5)
C50 0.0341(8) 0.0232(6) 0.0755(11) -0.0004(7) 0.0177(7) -0.0057(5)
C51 0.0269(6) 0.0221(6) 0.0458(8) 0.0064(5) 0.0090(5) -0.0008(5)
C52 0.0272(6) 0.0212(6) 0.0369(7) 0.0062(5) 0.0060(5) 0.0015(5)
C53 0.0331(7) 0.0220(6) 0.0429(7) 0.0060(5) 0.0051(6) -0.0004(5)
C54 0.0385(7) 0.0214(6) 0.0306(6) 0.0042(5) 0.0038(5) 0.0047(5)
C55 0.0344(7) 0.0292(6) 0.0374(7) 0.0059(5) 0.0113(6) 0.0093(5)
C56 0.0294(6) 0.0265(6) 0.0361(7) 0.0070(5) 0.0095(5) 0.0034(5)
C57 0.0254(6) 0.0216(5) 0.0287(6) 0.0071(5) 0.0040(5) 0.0029(4)
C62 0.0484(8) 0.0220(6) 0.0387(7) 0.0016(5) 0.0019(6) 0.0060(6)
C63 0.0600(11) 0.0267(7) 0.0705(12) 0.0166(7) 0.0142(9) 0.0049(7)
C64 0.1168(19) 0.0385(9) 0.0519(11) -0.0053(8) -0.0263(12) 0.0120(11)
C65 0.0677(12) 0.0296(8) 0.0829(14) 0.0092(8) 0.0283(10) 0.0177(8)
C66 0.099(8) 0.128(10) 0.099(8) 0.075(8) 0.006(7) 0.008(7)
Cl1 0.138(3) 0.171(4) 0.092(2) 0.045(2) 0.055(2) 0.055(3)
Cl2 0.109(3) 0.205(5) 0.248(6) 0.169(5) 0.073(3) 0.067(3)

loop_
_atom_type_symbol
_atom_type_description
_atom_type_scat_dispersion_real
_atom_type_scat_dispersion_imag
_atom_type_scat_source
C C 0.0033 0.0016 'International Tables Vol C Tables 4.2.6.8 and 6.1.1.4'
H H 0.0000 0.0000 'International Tables Vol C Tables 4.2.6.8 and 6.1.1.4'
Cl Cl 0.1484 0.1585 'International Tables Vol C Tables 4.2.6.8 and 6.1.1.4'

loop_
_geom_angle_atom_site_label_1
_geom_angle_atom_site_label_2
_geom_angle_atom_site_label_3
_geom_angle
_geom_angle_site_symmetry_1
_geom_angle_site_symmetry_3
_geom_angle_publ_flag
C5 C1 C2 100.38(9) . . ?
C5 C1 C6 109.27(10) . . ?
C2 C1 C6 111.68(9) . . ?
C5 C1 C16 110.86(9) . . ?
C2 C1 C16 105.91(9) . . ?
C6 C1 C16 117.39(10) . . ?
C3 C2 C26 121.65(11) . . ?
C3 C2 C1 110.71(10) . . ?
C26 C2 C1 127.60(10) . . ?
C2 C3 C37 120.09(11) . . ?
C2 C3 C4 108.23(10) . . ?
C37 C3 C4 131.45(11) . . ?
C5 C4 C46 120.19(11) . . ?
C5 C4 C3 108.79(10) . . ?
C46 C4 C3 130.68(11) . . ?
C4 C5 C57 121.58(11) . . ?
C4 C5 C1 110.71(10) . . ?
C57 C5 C1 127.67(11) . . ?
C11 C6 C7 116.92(12) . . ?
C11 C6 C1 124.70(11) . . ?
C7 C6 C1 118.36(11) . . ?
C8 C7 C6 121.36(13) . . ?
C8 C7 H7 119.3 . . ?
C6 C7 H7 119.3 . . ?
C7 C8 C9 122.01(14) . . ?
C7 C8 H8 119.0 . . ?
C9 C8 H8 119.0 . . ?
C10 C9 C8 116.44(13) . . ?
C10 C9 C12 122.62(15) . . ?
C8 C9 C12 120.94(15) . . ?
C9 C10 C11 121.76(14) . . ?
C9 C10 H10 119.1 . . ?
C11 C10 H10 119.1 . . ?
C6 C11 C10 121.49(13) . . ?
C6 C11 H11 119.3 . . ?
C10 C11 H11 119.3 . . ?
C15' C12 C13' 117.9(7) . . ?
C13 C12 C15 113.5(3) . . ?
C15' C12 C9 109.1(5) . . ?
C13' C12 C9 111.3(4) . . ?
C13 C12 C9 109.48(18) . . ?
C15 C12 C9 109.16(16) . . ?
C13 C12 C14 107.7(2) . . ?
C15 C12 C14 105.6(2) . . ?
C9 C12 C14 111.45(17) . . ?
C15' C12 C14' 106.0(7) . . ?
C13' C12 C14' 102.5(6) . . ?
C9 C12 C14' 109.4(3) . . ?
C12 C13 H13A 109.5 . . ?
C12 C13 H13B 109.5 . . ?
H13A C13 H13B 109.5 . . ?
C12 C13 H13C 109.5 . . ?
H13A C13 H13C 109.5 . . ?
H13B C13 H13C 109.5 . . ?
C12 C14 H14A 109.5 . . ?
C12 C14 H14B 109.5 . . ?
H14A C14 H14B 109.5 . . ?
C12 C14 H14C 109.5 . . ?
H14A C14 H14C 109.5 . . ?
H14B C14 H14C 109.5 . . ?
C12 C15 H15A 109.5 . . ?
C12 C15 H15B 109.5 . . ?
H15A C15 H15B 109.5 . . ?
C12 C15 H15C 109.5 . . ?
H15A C15 H15C 109.5 . . ?
H15B C15 H15C 109.5 . . ?
C12 C13' H13D 109.5 . . ?
C12 C13' H13E 109.5 . . ?
H13D C13' H13E 109.5 . . ?
C12 C13' H13F 109.5 . . ?
H13D C13' H13F 109.5 . . ?
H13E C13' H13F 109.5 . . ?
C12 C14' H14D 109.5 . . ?
C12 C14' H14E 109.5 . . ?
H14D C14' H14E 109.5 . . ?
C12 C14' H14F 109.5 . . ?
H14D C14' H14F 109.5 . . ?
H14E C14' H14F 109.5 . . ?
C12 C15' H15D 109.5 . . ?
C12 C15' H15E 109.5 . . ?
H15D C15' H15E 109.5 . . ?
C12 C15' H15F 109.5 . . ?
H15D C15' H15F 109.5 . . ?
H15E C15' H15F 109.5 . . ?
C21 C16 C17 116.32(12) . . ?
C21 C16 C1 119.05(11) . . ?
C17 C16 C1 124.27(11) . . ?
C18 C17 C16 121.50(12) . . ?
C18 C17 H17 119.2 . . ?
C16 C17 H17 119.2 . . ?
C19 C18 C17 122.03(13) . . ?
C19 C18 H18 119.0 . . ?
C17 C18 H18 119.0 . . ?
C20 C19 C18 116.19(12) . . ?
C20 C19 C22' 115.7(4) . . ?
C18 C19 C22' 128.0(4) . . ?
C20 C19 C22 126.7(4) . . ?
C18 C19 C22 117.1(4) . . ?
C24 C22 C25 112.8(7) . . ?
C24 C22 C19 110.1(10) . . ?
C25 C22 C19 108.8(6) . . ?
C24 C22 C23 106.9(6) . . ?
C25 C22 C23 106.2(10) . . ?
C19 C22 C23 112.1(7) . . ?
C22 C23 H23A 109.5 . . ?
C22 C23 H23B 109.5 . . ?
H23A C23 H23B 109.5 . . ?
C22 C23 H23C 109.5 . . ?
H23A C23 H23C 109.5 . . ?
H23B C23 H23C 109.5 . . ?
C22 C24 H24A 109.5 . . ?
C22 C24 H24B 109.5 . . ?
H24A C24 H24B 109.5 . . ?
C22 C24 H24C 109.5 . . ?
H24A C24 H24C 109.5 . . ?
H24B C24 H24C 109.5 . . ?
C22 C25 H25A 109.5 . . ?
C22 C25 H25B 109.5 . . ?
H25A C25 H25B 109.5 . . ?
C22 C25 H25C 109.5 . . ?
H25A C25 H25C 109.5 . . ?
H25B C25 H25C 109.5 . . ?
C24' C22' C25' 109.3(8) . . ?
C24' C22' C23' 105.9(8) . . ?
C25' C22' C23' 108.8(11) . . ?
C24' C22' C19 109.4(10) . . ?
C25' C22' C19 114.3(7) . . ?
C23' C22' C19 108.8(7) . . ?
C22' C23' H23D 109.5 . . ?
C22' C23' H23E 109.5 . . ?
H23D C23' H23E 109.5 . . ?
C22' C23' H23F 109.5 . . ?
H23D C23' H23F 109.5 . . ?
H23E C23' H23F 109.5 . . ?
C22' C24' H24D 109.5 . . ?
C22' C24' H24E 109.5 . . ?
H24D C24' H24E 109.5 . . ?
C22' C24' H24F 109.5 . . ?
H24D C24' H24F 109.5 . . ?
H24E C24' H24F 109.5 . . ?
C22' C25' H25D 109.5 . . ?
C22' C25' H25E 109.5 . . ?
H25D C25' H25E 109.5 . . ?
C22' C25' H25F 109.5 . . ?
H25D C25' H25F 109.5 . . ?
H25E C25' H25F 109.5 . . ?
C19 C20 C21 122.11(13) . . ?
C19 C20 H20 118.9 . . ?
C21 C20 H20 118.9 . . ?
C20 C21 C16 121.82(12) . . ?
C20 C21 H21 119.1 . . ?
C16 C21 H21 119.1 . . ?
C27 C26 C31 118.02(11) . . ?
C27 C26 C2 123.23(11) . . ?
C31 C26 C2 118.70(11) . . ?
C28 C27 C26 121.28(12) . . ?
C28 C27 H27 119.4 . . ?
C26 C27 H27 119.4 . . ?
C27 C28 C29 121.49(12) . . ?
C27 C28 H28 119.3 . . ?
C29 C28 H28 119.3 . . ?
C30 C29 C28 117.74(12) . . ?
C30 C29 C38 125.2(3) . . ?
C28 C29 C38 117.0(2) . . ?
C30 C29 C38' 114.4(4) . . ?
C28 C29 C38' 127.3(4) . . ?
C41 C38 C40 109.0(4) . . ?
C41 C38 C29 111.2(4) . . ?
C40 C38 C29 108.8(4) . . ?
C41 C38 C39 107.7(4) . . ?
C40 C38 C39 108.8(5) . . ?
C29 C38 C39 111.2(4) . . ?
C38 C39 H39A 109.5 . . ?
C38 C39 H39B 109.5 . . ?
H39A C39 H39B 109.5 . . ?
C38 C39 H39C 109.5 . . ?
H39A C39 H39C 109.5 . . ?
H39B C39 H39C 109.5 . . ?
C38 C40 H40A 109.5 . . ?
C38 C40 H40B 109.5 . . ?
H40A C40 H40B 109.5 . . ?
C38 C40 H40C 109.5 . . ?
H40A C40 H40C 109.5 . . ?
H40B C40 H40C 109.5 . . ?
C38 C41 H41A 109.5 . . ?
C38 C41 H41B 109.5 . . ?
H41A C41 H41B 109.5 . . ?
C38 C41 H41C 109.5 . . ?
H41A C41 H41C 109.5 . . ?
H41B C41 H41C 109.5 . . ?
C41' C38' C40' 111.9(8) . . ?
C41' C38' C39' 108.6(8) . . ?
C40' C38' C39' 107.6(7) . . ?
C41' C38' C29 107.8(7) . . ?
C40' C38' C29 107.1(7) . . ?
C39' C38' C29 113.8(6) . . ?
C38' C39' H39D 109.5 . . ?
C38' C39' H39E 109.5 . . ?
H39D C39' H39E 109.5 . . ?
C38' C39' H39F 109.5 . . ?
H39D C39' H39F 109.5 . . ?
H39E C39' H39F 109.5 . . ?
C38' C40' H40D 109.5 . . ?
C38' C40' H40E 109.5 . . ?
H40D C40' H40E 109.5 . . ?
C38' C40' H40F 109.5 . . ?
H40D C40' H40F 109.5 . . ?
H40E C40' H40F 109.5 . . ?
C38' C41' H41D 109.5 . . ?
C38' C41' H41E 109.5 . . ?
H41D C41' H41E 109.5 . . ?
C38' C41' H41F 109.5 . . ?
H41D C41' H41F 109.5 . . ?
H41E C41' H41F 109.5 . . ?
C29 C30 C31 122.65(13) . . ?
C29 C30 H30 118.7 . . ?
C31 C30 H30 118.7 . . ?
C30 C31 C26 118.60(11) . . ?
C30 C31 C32 121.56(11) . . ?
C26 C31 C32 119.66(11) . . ?
C33 C32 C37 118.55(12) . . ?
C33 C32 C31 121.64(12) . . ?
C37 C32 C31 119.73(11) . . ?
C34 C33 C32 123.12(13) . . ?
C34 C33 H33 118.4 . . ?
C32 C33 H33 118.4 . . ?
C33 C34 C35 117.20(13) . . ?
C33 C34 C42 124.0(3) . . ?
C35 C34 C42 118.6(3) . . ?
C33 C34 C42' 117.3(7) . . ?
C35 C34 C42' 124.6(7) . . ?
C44 C42 C43 111.2(5) . . ?
C44 C42 C34 110.1(4) . . ?
C43 C42 C34 110.7(4) . . ?
C44 C42 C45 110.2(5) . . ?
C43 C42 C45 107.0(5) . . ?
C34 C42 C45 107.5(5) . . ?
C42 C43 H43A 109.5 . . ?
C42 C43 H43B 109.5 . . ?
H43A C43 H43B 109.5 . . ?
C42 C43 H43C 109.5 . . ?
H43A C43 H43C 109.5 . . ?
H43B C43 H43C 109.5 . . ?
C42 C44 H44A 109.5 . . ?
C42 C44 H44B 109.5 . . ?
H44A C44 H44B 109.5 . . ?
C42 C44 H44C 109.5 . . ?
H44A C44 H44C 109.5 . . ?
H44B C44 H44C 109.5 . . ?
C42 C45 H45A 109.5 . . ?
C42 C45 H45B 109.5 . . ?
H45A C45 H45B 109.5 . . ?
C42 C45 H45C 109.5 . . ?
H45A C45 H45C 109.5 . . ?
H45B C45 H45C 109.5 . . ?
C43' C42' C34 112.8(11) . . ?
C43' C42' C44' 104.8(12) . . ?
C34 C42' C44' 115.6(10) . . ?
C43' C42' C45' 112.1(12) . . ?
C34 C42' C45' 105.0(11) . . ?
C44' C42' C45' 106.6(12) . . ?
C42' C43' H43D 109.5 . . ?
C42' C43' H43E 109.5 . . ?
H43D C43' H43E 109.5 . . ?
C42' C43' H43F 109.5 . . ?
H43D C43' H43F 109.5 . . ?
H43E C43' H43F 109.5 . . ?
C42' C44' H44D 109.5 . . ?
C42' C44' H44E 109.5 . . ?
H44D C44' H44E 109.5 . . ?
C42' C44' H44F 109.5 . . ?
H44D C44' H44F 109.5 . . ?
H44E C44' H44F 109.5 . . ?
C42' C45' H45D 109.5 . . ?
C42' C45' H45E 109.5 . . ?
H45D C45' H45E 109.5 . . ?
C42' C45' H45F 109.5 . . ?
H45D C45' H45F 109.5 . . ?
H45E C45' H45F 109.5 . . ?
C36 C35 C34 121.34(14) . . ?
C36 C35 H35 119.3 . . ?
C34 C35 H35 119.3 . . ?
C35 C36 C37 121.71(13) . . ?
C35 C36 H36 119.1 . . ?
C37 C36 H36 119.1 . . ?
C36 C37 C32 117.44(11) . . ?
C36 C37 C3 123.61(11) . . ?
C32 C37 C3 118.65(11) . . ?
C47 C46 C51 117.97(11) . . ?
C47 C46 C4 123.12(11) . . ?
C51 C46 C4 118.42(11) . . ?
C48 C47 C46 121.74(13) . . ?
C48 C47 H47 119.1 . . ?
C46 C47 H47 119.1 . . ?
C47 C48 C49 121.26(13) . . ?
C47 C48 H48 119.4 . . ?
C49 C48 H48 119.4 . . ?
C50 C49 C48 117.43(13) . . ?
C50 C49 C58 125.31(17) . . ?
C48 C49 C58 116.72(17) . . ?
C50 C49 C58' 112.6(3) . . ?
C48 C49 C58' 127.2(3) . . ?
C59 C58 C61 106.9(3) . . ?
C59 C58 C60 112.5(5) . . ?
C61 C58 C60 108.1(4) . . ?
C59 C58 C49 107.6(3) . . ?
C61 C58 C49 112.5(2) . . ?
C60 C58 C49 109.3(4) . . ?
C58 C59 H59A 109.5 . . ?
C58 C59 H59B 109.5 . . ?
H59A C59 H59B 109.5 . . ?
C58 C59 H59C 109.5 . . ?
H59A C59 H59C 109.5 . . ?
H59B C59 H59C 109.5 . . ?
C58 C60 H60A 109.5 . . ?
C58 C60 H60B 109.5 . . ?
H60A C60 H60B 109.5 . . ?
C58 C60 H60C 109.5 . . ?
H60A C60 H60C 109.5 . . ?
H60B C60 H60C 109.5 . . ?
C58 C61 H61A 109.5 . . ?
C58 C61 H61B 109.5 . . ?
H61A C61 H61B 109.5 . . ?
C58 C61 H61C 109.5 . . ?
H61A C61 H61C 109.5 . . ?
H61B C61 H61C 109.5 . . ?
C60' C58' C59' 109.6(8) . . ?
C60' C58' C61' 104.9(10) . . ?
C59' C58' C61' 109.0(9) . . ?
C60' C58' C49 105.6(6) . . ?
C59' C58' C49 119.0(6) . . ?
C61' C58' C49 107.7(9) . . ?
C58' C59' H59D 109.5 . . ?
C58' C59' H59E 109.5 . . ?
H59D C59' H59E 109.5 . . ?
C58' C59' H59F 109.5 . . ?
H59D C59' H59F 109.5 . . ?
H59E C59' H59F 109.5 . . ?
C58' C60' H60D 109.5 . . ?
C58' C60' H60E 109.5 . . ?
H60D C60' H60E 109.5 . . ?
C58' C60' H60F 109.5 . . ?
H60D C60' H60F 109.5 . . ?
H60E C60' H60F 109.5 . . ?
C58' C61' H61D 109.5 . . ?
C58' C61' H61E 109.5 . . ?
H61D C61' H61E 109.5 . . ?
C58' C61' H61F 109.5 . . ?
H61D C61' H61F 109.5 . . ?
H61E C61' H61F 109.5 . . ?
C49 C50 C51 123.14(13) . . ?
C49 C50 H50 118.4 . . ?
C51 C50 H50 118.4 . . ?
C50 C51 C46 118.29(12) . . ?
C50 C51 C52 121.44(12) . . ?
C46 C51 C52 120.04(11) . . ?
C53 C52 C57 118.80(12) . . ?
C53 C52 C51 121.84(12) . . ?
C57 C52 C51 119.31(11) . . ?
C54 C53 C52 123.18(13) . . ?
C54 C53 H53 118.4 . . ?
C52 C53 H53 118.4 . . ?
C53 C54 C55 116.93(12) . . ?
C53 C54 C62 119.92(13) . . ?
C55 C54 C62 123.15(13) . . ?
C56 C55 C54 121.86(12) . . ?
C56 C55 H55 119.1 . . ?
C54 C55 H55 119.1 . . ?
C55 C56 C57 121.42(12) . . ?
C55 C56 H56 119.3 . . ?
C57 C56 H56 119.3 . . ?
C56 C57 C52 117.75(11) . . ?
C56 C57 C5 123.64(11) . . ?
C52 C57 C5 118.50(11) . . ?
C64 C62 C63 109.74(17) . . ?
C64 C62 C65 108.29(16) . . ?
C63 C62 C65 107.47(14) . . ?
C64 C62 C54 108.85(13) . . ?
C63 C62 C54 110.72(12) . . ?
C65 C62 C54 111.72(13) . . ?
C62 C63 H63A 109.5 . . ?
C62 C63 H63B 109.5 . . ?
H63A C63 H63B 109.5 . . ?
C62 C63 H63C 109.5 . . ?
H63A C63 H63C 109.5 . . ?
H63B C63 H63C 109.5 . . ?
C62 C64 H64A 109.5 . . ?
C62 C64 H64B 109.5 . . ?
H64A C64 H64B 109.5 . . ?
C62 C64 H64C 109.5 . . ?
H64A C64 H64C 109.5 . . ?
H64B C64 H64C 109.5 . . ?
C62 C65 H65A 109.5 . . ?
C62 C65 H65B 109.5 . . ?
H65A C65 H65B 109.5 . . ?
C62 C65 H65C 109.5 . . ?
H65A C65 H65C 109.5 . . ?
H65B C65 H65C 109.5 . . ?
Cl2 C66 Cl1 117.9(8) . . ?
Cl2 C66 H66A 107.8 . . ?
Cl1 C66 H66A 107.8 . . ?
Cl2 C66 H66B 107.8 . . ?
Cl1 C66 H66B 107.8 . . ?
H66A C66 H66B 107.2 . . ?

loop_
_geom_bond_atom_site_label_1
_geom_bond_atom_site_label_2
_geom_bond_distance
_geom_bond_site_symmetry_2
_geom_bond_publ_flag
C1 C5 1.5381(16) . ?
C1 C2 1.5388(16) . ?
C1 C6 1.5411(17) . ?
C1 C16 1.5494(16) . ?
C2 C3 1.3725(16) . ?
C2 C26 1.4327(16) . ?
C3 C37 1.4423(17) . ?
C3 C4 1.4798(16) . ?
C4 C5 1.3713(17) . ?
C4 C46 1.4473(16) . ?
C5 C57 1.4381(16) . ?
C6 C11 1.3880(18) . ?
C6 C7 1.3944(19) . ?
C7 C8 1.386(2) . ?
C7 H7 0.9500 . ?
C8 C9 1.396(2) . ?
C8 H8 0.9500 . ?
C9 C10 1.387(2) . ?
C9 C12 1.538(2) . ?
C10 C11 1.396(2) . ?
C10 H10 0.9500 . ?
C11 H11 0.9500 . ?
C12 C15' 1.462(10) . ?
C12 C13' 1.473(8) . ?
C12 C13 1.495(4) . ?
C12 C15 1.521(3) . ?
C12 C14 1.569(3) . ?
C12 C14' 1.689(9) . ?
C13 H13A 0.9800 . ?
C13 H13B 0.9800 . ?
C13 H13C 0.9800 . ?
C14 H14A 0.9800 . ?
C14 H14B 0.9800 . ?
C14 H14C 0.9800 . ?
C15 H15A 0.9800 . ?
C15 H15B 0.9800 . ?
C15 H15C 0.9800 . ?
C13' H13D 0.9800 . ?
C13' H13E 0.9800 . ?
C13' H13F 0.9800 . ?
C14' H14D 0.9800 . ?
C14' H14E 0.9800 . ?
C14' H14F 0.9800 . ?
C15' H15D 0.9800 . ?
C15' H15E 0.9800 . ?
C15' H15F 0.9800 . ?
C16 C21 1.3915(17) . ?
C16 C17 1.3944(17) . ?
C17 C18 1.3920(19) . ?
C17 H17 0.9500 . ?
C18 C19 1.391(2) . ?
C18 H18 0.9500 . ?
C19 C20 1.387(2) . ?
C19 C22' 1.539(9) . ?
C19 C22 1.552(8) . ?
C22 C24 1.492(18) . ?
C22 C25 1.515(12) . ?
C22 C23 1.570(12) . ?
C23 H23A 0.9800 . ?
C23 H23B 0.9800 . ?
C23 H23C 0.9800 . ?
C24 H24A 0.9800 . ?
C24 H24B 0.9800 . ?
C24 H24C 0.9800 . ?
C25 H25A 0.9800 . ?
C25 H25B 0.9800 . ?
C25 H25C 0.9800 . ?
C22' C24' 1.484(19) . ?
C22' C25' 1.524(12) . ?
C22' C23' 1.527(13) . ?
C23' H23D 0.9800 . ?
C23' H23E 0.9800 . ?
C23' H23F 0.9800 . ?
C24' H24D 0.9800 . ?
C24' H24E 0.9800 . ?
C24' H24F 0.9800 . ?
C25' H25D 0.9800 . ?
C25' H25E 0.9800 . ?
C25' H25F 0.9800 . ?
C20 C21 1.3874(19) . ?
C20 H20 0.9500 . ?
C21 H21 0.9500 . ?
C26 C27 1.4148(17) . ?
C26 C31 1.4166(17) . ?
C27 C28 1.3733(18) . ?
C27 H27 0.9500 . ?
C28 C29 1.399(2) . ?
C28 H28 0.9500 . ?
C29 C30 1.3806(19) . ?
C29 C38 1.526(6) . ?
C29 C38' 1.591(9) . ?
C38 C41 1.504(7) . ?
C38 C40 1.518(7) . ?
C38 C39 1.543(6) . ?
C39 H39A 0.9800 . ?
C39 H39B 0.9800 . ?
C39 H39C 0.9800 . ?
C40 H40A 0.9800 . ?
C40 H40B 0.9800 . ?
C40 H40C 0.9800 . ?
C41 H41A 0.9800 . ?
C41 H41B 0.9800 . ?
C41 H41C 0.9800 . ?
C38' C41' 1.494(12) . ?
C38' C40' 1.534(14) . ?
C38' C39' 1.536(10) . ?
C39' H39D 0.9800 . ?
C39' H39E 0.9800 . ?
C39' H39F 0.9800 . ?
C40' H40D 0.9800 . ?
C40' H40E 0.9800 . ?
C40' H40F 0.9800 . ?
C41' H41D 0.9800 . ?
C41' H41E 0.9800 . ?
C41' H41F 0.9800 . ?
C30 C31 1.4144(17) . ?
C30 H30 0.9500 . ?
C31 C32 1.4572(17) . ?
C32 C33 1.4089(18) . ?
C32 C37 1.4188(17) . ?
C33 C34 1.377(2) . ?
C33 H33 0.9500 . ?
C34 C35 1.406(2) . ?
C34 C42 1.538(4) . ?
C34 C42' 1.551(13) . ?
C42 C44 1.526(8) . ?
C42 C43 1.526(7) . ?
C42 C45 1.547(9) . ?
C43 H43A 0.9800 . ?
C43 H43B 0.9800 . ?
C43 H43C 0.9800 . ?
C44 H44A 0.9800 . ?
C44 H44B 0.9800 . ?
C44 H44C 0.9800 . ?
C45 H45A 0.9800 . ?
C45 H45B 0.9800 . ?
C45 H45C 0.9800 . ?
C42' C43' 1.486(18) . ?
C42' C44' 1.575(17) . ?
C42' C45' 1.58(2) . ?
C43' H43D 0.9800 . ?
C43' H43E 0.9800 . ?
C43' H43F 0.9800 . ?
C44' H44D 0.9800 . ?
C44' H44E 0.9800 . ?
C44' H44F 0.9800 . ?
C45' H45D 0.9800 . ?
C45' H45E 0.9800 . ?
C45' H45F 0.9800 . ?
C35 C36 1.369(2) . ?
C35 H35 0.9500 . ?
C36 C37 1.4132(18) . ?
C36 H36 0.9500 . ?
C46 C47 1.4088(18) . ?
C46 C51 1.4166(17) . ?
C47 C48 1.3714(19) . ?
C47 H47 0.9500 . ?
C48 C49 1.402(2) . ?
C48 H48 0.9500 . ?
C49 C50 1.378(2) . ?
C49 C58 1.553(3) . ?
C49 C58' 1.590(6) . ?
C58 C59 1.521(5) . ?
C58 C61 1.530(5) . ?
C58 C60 1.534(6) . ?
C59 H59A 0.9800 . ?
C59 H59B 0.9800 . ?
C59 H59C 0.9800 . ?
C60 H60A 0.9800 . ?
C60 H60B 0.9800 . ?
C60 H60C 0.9800 . ?
C61 H61A 0.9800 . ?
C61 H61B 0.9800 . ?
C61 H61C 0.9800 . ?
C58' C60' 1.507(10) . ?
C58' C59' 1.517(10) . ?
C58' C61' 1.522(14) . ?
C59' H59D 0.9800 . ?
C59' H59E 0.9800 . ?
C59' H59F 0.9800 . ?
C60' H60D 0.9800 . ?
C60' H60E 0.9800 . ?
C60' H60F 0.9800 . ?
C61' H61D 0.9800 . ?
C61' H61E 0.9800 . ?
C61' H61F 0.9800 . ?
C50 C51 1.4129(19) . ?
C50 H50 0.9500 . ?
C51 C52 1.4584(18) . ?
C52 C53 1.4099(17) . ?
C52 C57 1.4206(17) . ?
C53 C54 1.3824(19) . ?
C53 H53 0.9500 . ?
C54 C55 1.402(2) . ?
C54 C62 1.5400(18) . ?
C55 C56 1.3769(18) . ?
C55 H55 0.9500 . ?
C56 C57 1.4097(17) . ?
C56 H56 0.9500 . ?
C62 C64 1.525(2) . ?
C62 C63 1.530(2) . ?
C62 C65 1.535(2) . ?
C63 H63A 0.9800 . ?
C63 H63B 0.9800 . ?
C63 H63C 0.9800 . ?
C64 H64A 0.9800 . ?
C64 H64B 0.9800 . ?
C64 H64C 0.9800 . ?
C65 H65A 0.9800 . ?
C65 H65B 0.9800 . ?
C65 H65C 0.9800 . ?
C66 Cl2 1.634(12) . ?
C66 Cl1 1.686(14) . ?
C66 H66A 0.9900 . ?
C66 H66B 0.9900 . ?

loop_
_geom_torsion_atom_site_label_1
_geom_torsion_atom_site_label_2
_geom_torsion_atom_site_label_3
_geom_torsion_atom_site_label_4
_geom_torsion
_geom_torsion_site_symmetry_1
_geom_torsion_site_symmetry_2
_geom_torsion_site_symmetry_3
_geom_torsion_site_symmetry_4
_geom_torsion_publ_flag
C5 C1 C2 C3 -7.04(12) . . . . ?
C6 C1 C2 C3 -122.75(11) . . . . ?
C16 C1 C2 C3 108.34(11) . . . . ?
C5 C1 C2 C26 175.30(12) . . . . ?
C6 C1 C2 C26 59.59(16) . . . . ?
C16 C1 C2 C26 -69.32(14) . . . . ?
C26 C2 C3 C37 13.64(18) . . . . ?
C1 C2 C3 C37 -164.18(11) . . . . ?
C26 C2 C3 C4 -171.20(11) . . . . ?
C1 C2 C3 C4 10.98(14) . . . . ?
C2 C3 C4 C5 -10.76(14) . . . . ?
C37 C3 C4 C5 163.64(13) . . . . ?
C2 C3 C4 C46 162.41(13) . . . . ?
C37 C3 C4 C46 -23.2(2) . . . . ?
C46 C4 C5 C57 14.27(18) . . . . ?
C3 C4 C5 C57 -171.71(11) . . . . ?
C46 C4 C5 C1 -167.90(11) . . . . ?
C3 C4 C5 C1 6.12(14) . . . . ?
C2 C1 C5 C4 0.21(12) . . . . ?
C6 C1 C5 C4 117.71(11) . . . . ?
C16 C1 C5 C4 -111.38(11) . . . . ?
C2 C1 C5 C57 177.87(11) . . . . ?
C6 C1 C5 C57 -64.62(15) . . . . ?
C16 C1 C5 C57 66.28(15) . . . . ?
C5 C1 C6 C11 106.50(14) . . . . ?
C2 C1 C6 C11 -143.36(13) . . . . ?
C16 C1 C6 C11 -20.80(18) . . . . ?
C5 C1 C6 C7 -72.04(14) . . . . ?
C2 C1 C6 C7 38.10(15) . . . . ?
C16 C1 C6 C7 160.66(11) . . . . ?
C11 C6 C7 C8 0.7(2) . . . . ?
C1 C6 C7 C8 179.37(13) . . . . ?
C6 C7 C8 C9 0.5(2) . . . . ?
C7 C8 C9 C10 -1.2(2) . . . . ?
C7 C8 C9 C12 178.21(15) . . . . ?
C8 C9 C10 C11 0.7(2) . . . . ?
C12 C9 C10 C11 -178.66(15) . . . . ?
C7 C6 C11 C10 -1.2(2) . . . . ?
C1 C6 C11 C10 -179.73(13) . . . . ?
C9 C10 C11 C6 0.5(2) . . . . ?
C10 C9 C12 C15' 76.5(7) . . . . ?
C8 C9 C12 C15' -102.8(7) . . . . ?
C10 C9 C12 C13' -55.3(7) . . . . ?
C8 C9 C12 C13' 125.3(7) . . . . ?
C10 C9 C12 C13 -121.6(3) . . . . ?
C8 C9 C12 C13 59.1(3) . . . . ?
C10 C9 C12 C15 113.7(2) . . . . ?
C8 C9 C12 C15 -65.7(3) . . . . ?
C10 C9 C12 C14 -2.5(3) . . . . ?
C8 C9 C12 C14 178.1(2) . . . . ?
C10 C9 C12 C14' -167.9(5) . . . . ?
C8 C9 C12 C14' 12.7(5) . . . . ?
C5 C1 C16 C21 23.46(15) . . . . ?
C2 C1 C16 C21 -84.55(13) . . . . ?
C6 C1 C16 C21 149.98(11) . . . . ?
C5 C1 C16 C17 -163.66(12) . . . . ?
C2 C1 C16 C17 88.33(14) . . . . ?
C6 C1 C16 C17 -37.13(17) . . . . ?
C21 C16 C17 C18 1.1(2) . . . . ?
C1 C16 C17 C18 -171.93(13) . . . . ?
C16 C17 C18 C19 -0.4(2) . . . . ?
C17 C18 C19 C20 -0.7(2) . . . . ?
C17 C18 C19 C22' 175.8(9) . . . . ?
C17 C18 C19 C22 -179.0(7) . . . . ?
C20 C19 C22 C24 110.3(6) . . . . ?
C18 C19 C22 C24 -71.6(7) . . . . ?
C20 C19 C22 C25 -13.7(14) . . . . ?
C18 C19 C22 C25 164.4(6) . . . . ?
C20 C19 C22 C23 -130.8(5) . . . . ?
C18 C19 C22 C23 47.2(12) . . . . ?
C20 C19 C22' C24' -79.3(7) . . . . ?
C18 C19 C22' C24' 104.2(8) . . . . ?
C20 C19 C22' C25' 43.7(14) . . . . ?
C18 C19 C22' C25' -132.9(7) . . . . ?
C20 C19 C22' C23' 165.5(7) . . . . ?
C18 C19 C22' C23' -11.0(15) . . . . ?
C18 C19 C20 C21 1.2(2) . . . . ?
C22' C19 C20 C21 -175.8(8) . . . . ?
C22 C19 C20 C21 179.3(8) . . . . ?
C19 C20 C21 C16 -0.5(2) . . . . ?
C17 C16 C21 C20 -0.7(2) . . . . ?
C1 C16 C21 C20 172.78(12) . . . . ?
C3 C2 C26 C27 172.61(12) . . . . ?
C1 C2 C26 C27 -10.0(2) . . . . ?
C3 C2 C26 C31 -4.83(18) . . . . ?
C1 C2 C26 C31 172.60(11) . . . . ?
C31 C26 C27 C28 -4.57(19) . . . . ?
C2 C26 C27 C28 177.98(12) . . . . ?
C26 C27 C28 C29 1.4(2) . . . . ?
C27 C28 C29 C30 2.6(2) . . . . ?
C27 C28 C29 C38 -174.0(3) . . . . ?
C27 C28 C29 C38' 173.9(5) . . . . ?
C30 C29 C38 C41 -8.0(6) . . . . ?
C28 C29 C38 C41 168.4(3) . . . . ?
C30 C29 C38 C40 112.1(4) . . . . ?
C28 C29 C38 C40 -71.6(4) . . . . ?
C30 C29 C38 C39 -128.1(4) . . . . ?
C28 C29 C38 C39 48.3(5) . . . . ?
C30 C29 C38' C41' 177.7(6) . . . . ?
C28 C29 C38' C41' 6.2(10) . . . . ?
C30 C29 C38' C40' -61.7(7) . . . . ?
C28 C29 C38' C40' 126.8(6) . . . . ?
C30 C29 C38' C39' 57.2(9) . . . . ?
C28 C29 C38' C39' -114.4(6) . . . . ?
C28 C29 C30 C31 -3.5(2) . . . . ?
C38 C29 C30 C31 172.9(3) . . . . ?
C38' C29 C30 C31 -175.8(5) . . . . ?
C29 C30 C31 C26 0.3(2) . . . . ?
C29 C30 C31 C32 -174.94(13) . . . . ?
C27 C26 C31 C30 3.70(18) . . . . ?
C2 C26 C31 C30 -178.73(12) . . . . ?
C27 C26 C31 C32 179.01(12) . . . . ?
C2 C26 C31 C32 -3.42(18) . . . . ?
C30 C31 C32 C33 1.1(2) . . . . ?
C26 C31 C32 C33 -174.06(14) . . . . ?
C30 C31 C32 C37 177.91(12) . . . . ?
C26 C31 C32 C37 2.74(19) . . . . ?
C37 C32 C33 C34 -4.6(3) . . . . ?
C31 C32 C33 C34 172.28(17) . . . . ?
C32 C33 C34 C35 -2.6(3) . . . . ?
C32 C33 C34 C42 172.3(4) . . . . ?
C32 C33 C34 C42' -172.2(8) . . . . ?
C33 C34 C42 C44 -116.1(4) . . . . ?
C35 C34 C42 C44 58.7(6) . . . . ?
C33 C34 C42 C43 7.2(8) . . . . ?
C35 C34 C42 C43 -177.9(5) . . . . ?
C33 C34 C42 C45 123.8(4) . . . . ?
C35 C34 C42 C45 -61.3(5) . . . . ?
C33 C34 C42' C43' 176.9(10) . . . . ?
C35 C34 C42' C43' 8.1(17) . . . . ?
C33 C34 C42' C44' 56.3(15) . . . . ?
C35 C34 C42' C44' -112.4(11) . . . . ?
C33 C34 C42' C45' -60.8(11) . . . . ?
C35 C34 C42' C45' 130.4(9) . . . . ?
C33 C34 C35 C36 5.5(3) . . . . ?
C42 C34 C35 C36 -169.7(4) . . . . ?
C42' C34 C35 C36 174.3(8) . . . . ?
C34 C35 C36 C37 -1.2(3) . . . . ?
C35 C36 C37 C32 -6.0(2) . . . . ?
C35 C36 C37 C3 -179.69(16) . . . . ?
C33 C32 C37 C36 8.7(2) . . . . ?
C31 C32 C37 C36 -168.23(13) . . . . ?
C33 C32 C37 C3 -177.35(14) . . . . ?
C31 C32 C37 C3 5.75(19) . . . . ?
C2 C3 C37 C36 159.62(13) . . . . ?
C4 C3 C37 C36 -14.2(2) . . . . ?
C2 C3 C37 C32 -13.96(18) . . . . ?
C4 C3 C37 C32 172.19(13) . . . . ?
C5 C4 C46 C47 158.18(13) . . . . ?
C3 C4 C46 C47 -14.3(2) . . . . ?
C5 C4 C46 C51 -13.55(19) . . . . ?
C3 C4 C46 C51 173.93(13) . . . . ?
C51 C46 C47 C48 -3.8(2) . . . . ?
C4 C46 C47 C48 -175.58(15) . . . . ?
C46 C47 C48 C49 0.5(3) . . . . ?
C47 C48 C49 C50 1.8(3) . . . . ?
C47 C48 C49 C58 173.8(2) . . . . ?
C47 C48 C49 C58' -158.1(4) . . . . ?
C50 C49 C58 C59 -126.4(3) . . . . ?
C48 C49 C58 C59 62.3(4) . . . . ?
C50 C49 C58 C61 116.2(3) . . . . ?
C48 C49 C58 C61 -55.1(3) . . . . ?
C50 C49 C58 C60 -3.9(5) . . . . ?
C48 C49 C58 C60 -175.2(4) . . . . ?
C50 C49 C58' C60' 172.1(6) . . . . ?
C48 C49 C58' C60' -27.2(9) . . . . ?
C50 C49 C58' C59' -64.3(6) . . . . ?
C48 C49 C58' C59' 96.4(6) . . . . ?
C50 C49 C58' C61' 60.3(10) . . . . ?
C48 C49 C58' C61' -139.0(8) . . . . ?
C48 C49 C50 C51 -0.6(3) . . . . ?
C58 C49 C50 C51 -171.9(2) . . . . ?
C58' C49 C50 C51 162.1(4) . . . . ?
C49 C50 C51 C46 -2.7(3) . . . . ?
C49 C50 C51 C52 171.93(17) . . . . ?
C47 C46 C51 C50 4.8(2) . . . . ?
C4 C46 C51 C50 176.97(14) . . . . ?
C47 C46 C51 C52 -169.91(13) . . . . ?
C4 C46 C51 C52 2.2(2) . . . . ?
C50 C51 C52 C53 11.2(2) . . . . ?
C46 C51 C52 C53 -174.23(13) . . . . ?
C50 C51 C52 C57 -166.22(15) . . . . ?
C46 C51 C52 C57 8.3(2) . . . . ?
C57 C52 C53 C54 0.1(2) . . . . ?
C51 C52 C53 C54 -177.34(13) . . . . ?
C52 C53 C54 C55 1.9(2) . . . . ?
C52 C53 C54 C62 -178.63(13) . . . . ?
C53 C54 C55 C56 -2.3(2) . . . . ?
C62 C54 C55 C56 178.24(13) . . . . ?
C54 C55 C56 C57 0.7(2) . . . . ?
C55 C56 C57 C52 1.4(2) . . . . ?
C55 C56 C57 C5 -174.72(12) . . . . ?
C53 C52 C57 C56 -1.75(19) . . . . ?
C51 C52 C57 C56 175.77(12) . . . . ?
C53 C52 C57 C5 174.55(12) . . . . ?
C51 C52 C57 C5 -7.93(19) . . . . ?
C4 C5 C57 C56 172.73(12) . . . . ?
C1 C5 C57 C56 -4.7(2) . . . . ?
C4 C5 C57 C52 -3.33(18) . . . . ?
C1 C5 C57 C52 179.23(12) . . . . ?
C53 C54 C62 C64 -74.7(2) . . . . ?
C55 C54 C62 C64 104.78(19) . . . . ?
C53 C54 C62 C63 46.04(18) . . . . ?
C55 C54 C62 C63 -134.51(15) . . . . ?
C53 C54 C62 C65 165.80(15) . . . . ?
C55 C54 C62 C65 -14.8(2) . . . . ?
